data_1524423
loop_
_publ_author_name
'Givord, F.'
'Lemaire, R.'

_publ_section_title
;
 Structure cristalline du compose intermetallique (Gd2/3 2Fe1/3) Fe5
;
_journal_name_full 'Journal of the Less-Common Metals'
_journal_page_first 463
_journal_page_last 568
_journal_volume 21
_journal_year 1970
_chemical_formula_sum 'Fe17 Gd2'
_space_group_IT_number 166
_symmetry_space_group_name_Hall '-R 3 2"'
_symmetry_space_group_name_H-M 'R -3 m :H'
_cell_angle_alpha 90
_cell_angle_beta 90
_cell_angle_gamma 120
_cell_formula_units_Z 3
_cell_length_a 8.54
_cell_length_b 8.54
_cell_length_c 12.428
_cell_volume 784.960
_citation_journal_id_ASTM JCOMAH
_cod_data_source_file Givord_JCOMAH_1970_1934.cif
_cod_data_source_block Fe17Gd2
_cod_original_cell_volume 784.9602
_cod_database_code 1524423

loop_
_symmetry_equiv_pos_as_xyz
x,y,z
-y,x-y,z
-x+y,-x,z
y,x,-z
-x,-x+y,-z
x-y,-y,-z
-x,-y,-z
y,-x+y,-z
x-y,x,-z
-y,-x,z
x,x-y,z
-x+y,y,z
x+2/3,y+1/3,z+1/3
-y+2/3,x-y+1/3,z+1/3
-x+y+2/3,-x+1/3,z+1/3
y+2/3,x+1/3,-z+1/3
-x+2/3,-x+y+1/3,-z+1/3
x-y+2/3,-y+1/3,-z+1/3
-x+2/3,-y+1/3,-z+1/3
y+2/3,-x+y+1/3,-z+1/3
x-y+2/3,x+1/3,-z+1/3
-y+2/3,-x+1/3,z+1/3
x+2/3,x-y+1/3,z+1/3
-x+y+2/3,y+1/3,z+1/3
x+1/3,y+2/3,z+2/3
-y+1/3,x-y+2/3,z+2/3
-x+y+1/3,-x+2/3,z+2/3
y+1/3,x+2/3,-z+2/3
-x+1/3,-x+y+2/3,-z+2/3
x-y+1/3,-y+2/3,-z+2/3
-x+1/3,-y+2/3,-z+2/3
y+1/3,-x+y+2/3,-z+2/3
x-y+1/3,x+2/3,-z+2/3
-y+1/3,-x+2/3,z+2/3
x+1/3,x-y+2/3,z+2/3
-x+y+1/3,y+2/3,z+2/3

loop_
_atom_site_label
_atom_site_type_symbol
_atom_site_fract_x
_atom_site_fract_y
_atom_site_fract_z
_atom_site_occupancy
_atom_site_U_iso_or_equiv
Fe4 Fe 0.5 0.5 0.148 1 0.0
Fe1 Fe 0 0 0.096 1 0.0
Fe3 Fe 0.286 0 0 1 0.0
Gd1 Gd 0 0 0.333 1 0.0
Fe2 Fe 0.5 0 0.5 1 0.0
